data_4074295
loop_
_publ_author_name
'Amor, Inmaculada'
'Garc\'ia, M. Esther'
'Ruiz, Miguel A.'
'S\'aez, David'
'Hamidov, Hayrullo'
'Jeffery, John C.'

_publ_section_title
;
 Formation and Cleavage of P&#x2212;C, Mo&#x2212;C, and C&#x2212;H Bonds
 Involving Arylphosphinidene and Cyclopentadienyl Ligands at Dimolybdenum
 Centers
;
_journal_issue 20
_journal_name_full Organometallics
_journal_page_first 4857
_journal_paper_doi 10.1021/om0605229
_journal_volume 25
_journal_year 2006
_chemical_formula_moiety 'C31 H39 Cl Cu Mo2 O3 P'
_chemical_formula_sum 'C31 H39 Cl Cu Mo2 O3 P'
_chemical_formula_weight 781.46
_space_group_IT_number 14
_symmetry_cell_setting monoclinic
_symmetry_space_group_name_Hall '-P 2yn'
_symmetry_space_group_name_H-M 'P 1 21/n 1'
_atom_sites_solution_hydrogens geom
_atom_sites_solution_primary direct
_atom_sites_solution_secondary difmap
_audit_creation_method SHELXL-97
_cell_angle_alpha 90.00
_cell_angle_beta 90.1940(10)
_cell_angle_gamma 90.00
_cell_formula_units_Z 4
_cell_length_a 14.0080(5)
_cell_length_b 15.9391(5)
_cell_length_c 14.0745(5)
_cell_measurement_reflns_used 173
_cell_measurement_temperature 100(2)
_cell_measurement_theta_max 27.48
_cell_measurement_theta_min 2.414
_cell_volume 3142.46(19)
_computing_cell_refinement 'SAINT (Bruker, 2001)'
_computing_data_collection 'SMART (Bruker, 2001)'
_computing_data_reduction 'SHELXTL (Bruker, 2001)'
_computing_molecular_graphics 'SHELXTL (Bruker, 2001)'
_computing_publication_material 'SHELXTL (Bruker, 2001)'
_computing_structure_refinement 'SHELXTL (Bruker, 2001)'
_computing_structure_solution 'SHELXTL (Bruker, 2001)'
_diffrn_ambient_temperature 100(2)
_diffrn_detector 'CCD plate'
_diffrn_detector_area_resol_mean 8.366
_diffrn_detector_type 'Bruker-AXS SMART APEX'
_diffrn_measured_fraction_theta_full 0.872
_diffrn_measured_fraction_theta_max 0.872
_diffrn_measurement_details 'frames, 0.3\% width'
_diffrn_measurement_device 'three-circle diffractometer'
_diffrn_measurement_device_type 'Bruker-AXS D8'
_diffrn_measurement_method '\w scans'
_diffrn_measurement_specimen_support 'glass fibre'
_diffrn_radiation_collimation monocap
_diffrn_radiation_monochromator graphite
_diffrn_radiation_probe x-ray
_diffrn_radiation_type 'Mo K\a'
_diffrn_radiation_wavelength 0.71074
_diffrn_reflns_av_R_equivalents 0.0283
_diffrn_reflns_av_sigmaI/netI 0.0473
_diffrn_reflns_limit_h_max 10
_diffrn_reflns_limit_h_min -18
_diffrn_reflns_limit_k_max 20
_diffrn_reflns_limit_k_min -20
_diffrn_reflns_limit_l_max 6
_diffrn_reflns_limit_l_min -18
_diffrn_reflns_number 10995
_diffrn_reflns_theta_full 27.49
_diffrn_reflns_theta_max 27.49
_diffrn_reflns_theta_min 1.93
_diffrn_source 'sealed X-ray tube'
_diffrn_source_current 40
_diffrn_source_power 2
_diffrn_source_target Mo
_diffrn_source_voltage 50
_exptl_absorpt_coefficient_mu 1.622
_exptl_absorpt_correction_T_max 1.000000
_exptl_absorpt_correction_T_min 0.884075
_exptl_absorpt_correction_type multi-scan
_exptl_absorpt_process_details 'SADABS (Sheldrick, 2001)'
_exptl_crystal_colour Red
_exptl_crystal_density_diffrn 1.652
_exptl_crystal_density_meas ?
_exptl_crystal_density_method 'not measured'
_exptl_crystal_description Plate
_exptl_crystal_F_000 1576
_exptl_crystal_size_max 0.1
_exptl_crystal_size_mid 0.1
_exptl_crystal_size_min 0.1
_refine_diff_density_max 0.433
_refine_diff_density_min -0.336
_refine_diff_density_rms 0.082
_refine_ls_extinction_method none
_refine_ls_goodness_of_fit_ref 1.003
_refine_ls_hydrogen_treatment constr
_refine_ls_matrix_type full
_refine_ls_number_parameters 361
_refine_ls_number_reflns 6289
_refine_ls_number_restraints 0
_refine_ls_restrained_S_all 1.003
_refine_ls_R_factor_all 0.0480
_refine_ls_R_factor_gt 0.0278
_refine_ls_shift/su_max 0.002
_refine_ls_shift/su_mean 0.000
_refine_ls_structure_factor_coef Fsqd
_refine_ls_weighting_details 'calc w=1/[\s^2^(Fo^2^)+(0.0272P)^2^+0.0783P] where P=(Fo^2^+2Fc^2^)/3'
_refine_ls_weighting_scheme calc
_refine_ls_wR_factor_gt 0.0608
_refine_ls_wR_factor_ref 0.0666
_reflns_number_gt 4711
_reflns_number_total 6289
_reflns_threshold_expression >2sigma(I)
_cod_data_source_file om0605229si20060614_014719.cif
_cod_data_source_block compound8
_cod_depositor_comments
;
The following automatic conversions were performed:

'_symmetry_cell_setting' value 'Monoclinic' changed to 'monoclinic'
according to /home/saulius/struct/CIF-dictionaries/cif_core.dic
dictionary named 'cif_core.dic' version 2.4.1 from
2010-06-29.

'_diffrn_radiation_probe' value 'X-ray' changed to
'x-ray' according to
/home/saulius/struct/CIF-dictionaries/cif_core.dic dictionary named
'cif_core.dic' version 2.4.1 from
2010-06-29.

'_exptl_absorpt_correction_type' value 'multi scan'
changed to 'multi-scan' according to
/home/saulius/struct/CIF-dictionaries/cif_core.dic dictionary named
'cif_core.dic' version 2.4.1 from 2010-06-29.

Automatic conversion script
Id: cif_fix_values 1715 2011-07-08 13:25:40Z adriana 

The following automatic conversions were performed:

'_exptl_crystal_density_meas' value 'not measured' was changed to '?'
- the value is perceived as not measured.

Automatic conversion script
Id: cif_fix_values 3008 2015-01-20 13:52:24Z robertas 

The following automatic conversions were performed:

data name '_diffrn_specimen_support' was replaced with
'_diffrn_measurement_specimen_support' as specified in the
replacement file 'data/replacement-values/replacement_tags.lst'.

Automatic conversion script
Id: cif_correct_tags 9268 2022-04-12 08:56:07Z antanas 
;
_cod_original_sg_symbol_H-M P2(1)/n
_cod_database_code 4074295

loop_
_symmetry_equiv_pos_as_xyz
'x, y, z'
'-x+1/2, y+1/2, -z+1/2'
'-x, -y, -z'
'x-1/2, -y-1/2, z-1/2'

loop_
_atom_site_label
_atom_site_type_symbol
_atom_site_fract_x
_atom_site_fract_y
_atom_site_fract_z
_atom_site_U_iso_or_equiv
_atom_site_adp_type
_atom_site_occupancy
_atom_site_symmetry_multiplicity
_atom_site_calc_flag
_atom_site_refinement_flags
Mo1 Mo 0.881384(19) 0.187064(15) 0.482029(17) 0.01848(7) Uani 1 1 d .
Mo2 Mo 0.833065(18) 0.184929(14) 0.801248(17) 0.01562(7) Uani 1 1 d .
Cu1 Cu 0.76303(3) 0.28277(2) 0.57930(3) 0.02511(10) Uani 1 1 d .
P3 P 0.88579(6) 0.20972(4) 0.64361(5) 0.01662(17) Uani 1 1 d .
Cl1 Cl 0.63862(6) 0.35956(5) 0.58553(6) 0.0350(2) Uani 1 1 d .
C11 C 0.9732(3) 0.2945(2) 0.4129(3) 0.0415(10) Uani 1 1 d .
H11 H 0.9728 0.3497 0.4386 0.050 Uiso 1 1 calc R
C32 C 0.9931(2) 0.18291(16) 0.8001(2) 0.0158(6) Uani 1 1 d .
C31 C 0.96032(19) 0.25107(17) 0.7359(2) 0.0158(6) Uani 1 1 d .
O1 O 0.85753(18) -0.00137(13) 0.53467(17) 0.0384(6) Uani 1 1 d .
C51 C 0.8883(2) 0.29311(19) 1.0212(2) 0.0247(7) Uani 1 1 d .
O3 O 0.73033(15) 0.36064(12) 0.80666(15) 0.0276(5) Uani 1 1 d .
C44 C 1.0562(2) 0.03774(18) 0.8458(2) 0.0290(8) Uani 1 1 d .
H44A H 1.1019 -0.0059 0.8278 0.043 Uiso 1 1 calc R
H44B H 0.9912 0.0152 0.8417 0.043 Uiso 1 1 calc R
H44C H 1.0692 0.0560 0.9110 0.043 Uiso 1 1 calc R
C3 C 0.7692(2) 0.29749(18) 0.8027(2) 0.0206(7) Uani 1 1 d .
C63 C 0.9494(2) 0.43182(19) 0.6298(2) 0.0346(9) Uani 1 1 d .
H63A H 0.9328 0.3827 0.5912 0.052 Uiso 1 1 calc R
H63B H 0.9781 0.4749 0.5892 0.052 Uiso 1 1 calc R
H63C H 0.8916 0.4543 0.6595 0.052 Uiso 1 1 calc R
C35 C 0.9533(2) 0.34931(17) 0.8615(2) 0.0196(7) Uani 1 1 d .
H35 H 0.9584 0.4032 0.8900 0.023 Uiso 1 1 calc R
C64 C 1.0470(3) 0.48461(19) 0.7651(2) 0.0356(9) Uani 1 1 d .
H64A H 1.0785 0.5254 0.7236 0.053 Uiso 1 1 calc R
H64B H 1.0901 0.4692 0.8172 0.053 Uiso 1 1 calc R
H64C H 0.9887 0.5094 0.7912 0.053 Uiso 1 1 calc R
C34 C 0.9212(2) 0.27620(17) 0.9189(2) 0.0192(7) Uani 1 1 d .
C36 C 0.9749(2) 0.33903(16) 0.7703(2) 0.0151(6) Uani 1 1 d .
C41 C 1.0658(2) 0.11242(17) 0.7783(2) 0.0195(7) Uani 1 1 d .
O2 O 0.66695(17) 0.15516(16) 0.43597(19) 0.0468(7) Uani 1 1 d .
C23 C 0.7998(2) 0.04082(18) 0.7833(2) 0.0286(8) Uani 1 1 d .
H23 H 0.8466 0.0026 0.7607 0.034 Uiso 1 1 calc R
C22 C 0.7330(2) 0.08539(19) 0.7272(2) 0.0266(7) Uani 1 1 d .
H22 H 0.7272 0.0822 0.6600 0.032 Uiso 1 1 calc R
C61 C 1.0212(2) 0.40596(17) 0.7075(2) 0.0238(7) Uani 1 1 d .
C25 C 0.7089(2) 0.12160(18) 0.8822(2) 0.0243(7) Uani 1 1 d .
H25 H 0.6837 0.1473 0.9376 0.029 Uiso 1 1 calc R
C42 C 1.1647(2) 0.15228(19) 0.7939(2) 0.0287(8) Uani 1 1 d .
H42A H 1.2143 0.1101 0.7831 0.043 Uiso 1 1 calc R
H42B H 1.1695 0.1733 0.8592 0.043 Uiso 1 1 calc R
H42C H 1.1732 0.1989 0.7493 0.043 Uiso 1 1 calc R
C52 C 0.9747(2) 0.3297(2) 1.0765(2) 0.0321(8) Uani 1 1 d .
H52A H 0.9575 0.3371 1.1434 0.048 Uiso 1 1 calc R
H52B H 0.9923 0.3841 1.0492 0.048 Uiso 1 1 calc R
H52C H 1.0289 0.2911 1.0718 0.048 Uiso 1 1 calc R
C21 C 0.6770(2) 0.13473(18) 0.7869(2) 0.0240(7) Uani 1 1 d .
H21 H 0.6265 0.1708 0.7676 0.029 Uiso 1 1 calc R
C53 C 0.8562(3) 0.2135(2) 1.0731(2) 0.0344(8) Uani 1 1 d .
H53A H 0.9114 0.1768 1.0837 0.052 Uiso 1 1 calc R
H53B H 0.8085 0.1840 1.0345 0.052 Uiso 1 1 calc R
H53C H 0.8281 0.2288 1.1344 0.052 Uiso 1 1 calc R
C33 C 0.9660(2) 0.19918(17) 0.8960(2) 0.0184(7) Uani 1 1 d .
H33 H 0.9778 0.1586 0.9441 0.022 Uiso 1 1 calc R
C43 C 1.0611(2) 0.0802(2) 0.6764(2) 0.0299(8) Uani 1 1 d .
H43A H 1.0733 0.1265 0.6324 0.045 Uiso 1 1 calc R
H43B H 0.9975 0.0568 0.6639 0.045 Uiso 1 1 calc R
H43C H 1.1093 0.0364 0.6675 0.045 Uiso 1 1 calc R
C2 C 0.7445(2) 0.1710(2) 0.4577(2) 0.0289(8) Uani 1 1 d .
C54 C 0.8072(2) 0.3571(2) 1.0240(2) 0.0383(9) Uani 1 1 d .
H54A H 0.7499 0.3328 0.9948 0.058 Uiso 1 1 calc R
H54B H 0.8260 0.4075 0.9888 0.058 Uiso 1 1 calc R
H54C H 0.7937 0.3720 1.0901 0.058 Uiso 1 1 calc R
C62 C 1.1117(3) 0.3716(2) 0.6623(3) 0.0473(10) Uani 1 1 d .
H62A H 1.0965 0.3206 0.6265 0.071 Uiso 1 1 calc R
H62B H 1.1584 0.3585 0.7121 0.071 Uiso 1 1 calc R
H62C H 1.1385 0.4138 0.6192 0.071 Uiso 1 1 calc R
C1 C 0.8671(2) 0.06859(19) 0.5150(2) 0.0247(7) Uani 1 1 d .
C13 C 1.0125(3) 0.1604(3) 0.3856(3) 0.0498(11) Uani 1 1 d .
H13 H 1.0435 0.1075 0.3895 0.060 Uiso 1 1 calc R
C24 C 0.7843(2) 0.06354(17) 0.8788(2) 0.0251(7) Uani 1 1 d .
H24 H 0.8191 0.0430 0.9321 0.030 Uiso 1 1 calc R
C14 C 0.9373(3) 0.1799(2) 0.3266(2) 0.0404(9) Uani 1 1 d .
H14 H 0.9081 0.1429 0.2823 0.048 Uiso 1 1 calc R
C15 C 0.9110(2) 0.2632(2) 0.3428(2) 0.0362(9) Uani 1 1 d .
H15 H 0.8608 0.2929 0.3123 0.043 Uiso 1 1 calc R
C12 C 1.0354(3) 0.2300(3) 0.4380(3) 0.0475(11) Uani 1 1 d .
H12 H 1.0852 0.2336 0.4837 0.057 Uiso 1 1 calc R

loop_
_atom_site_aniso_label
_atom_site_aniso_U_11
_atom_site_aniso_U_22
_atom_site_aniso_U_33
_atom_site_aniso_U_23
_atom_site_aniso_U_13
_atom_site_aniso_U_12
Mo1 0.01983(16) 0.02151(13) 0.01409(12) -0.00039(10) -0.00239(10) -0.00100(11)
Mo2 0.01634(15) 0.01480(12) 0.01569(12) -0.00043(10) -0.00088(10) -0.00006(11)
Cu1 0.0237(2) 0.02386(19) 0.0277(2) -0.00116(17) -0.00452(17) 0.00404(17)
P3 0.0176(4) 0.0172(3) 0.0150(3) -0.0004(3) -0.0016(3) -0.0002(3)
Cl1 0.0310(5) 0.0304(4) 0.0436(5) -0.0103(4) -0.0153(4) 0.0102(4)
C11 0.056(3) 0.0328(19) 0.036(2) -0.0073(16) 0.0286(19) -0.0186(19)
C32 0.0124(16) 0.0158(13) 0.0192(14) -0.0026(12) -0.0030(12) -0.0015(12)
C31 0.0125(16) 0.0178(13) 0.0172(14) 0.0004(12) -0.0010(12) -0.0020(12)
O1 0.0528(17) 0.0227(11) 0.0396(14) -0.0025(11) 0.0021(12) -0.0052(11)
C51 0.0276(19) 0.0286(16) 0.0179(15) -0.0030(13) -0.0008(13) 0.0023(14)
O3 0.0317(14) 0.0225(11) 0.0285(12) 0.0004(10) -0.0017(10) 0.0080(10)
C44 0.031(2) 0.0216(15) 0.0346(18) -0.0013(14) -0.0032(16) 0.0070(15)
C3 0.0184(17) 0.0255(16) 0.0178(14) -0.0008(12) -0.0007(12) -0.0039(14)
C63 0.052(2) 0.0245(16) 0.0270(18) 0.0065(14) -0.0066(17) -0.0056(16)
C35 0.0196(17) 0.0148(13) 0.0243(15) -0.0038(12) -0.0032(13) 0.0030(13)
C64 0.045(2) 0.0240(16) 0.038(2) -0.0033(15) -0.0017(17) -0.0111(16)
C34 0.0177(17) 0.0215(14) 0.0183(14) -0.0047(13) -0.0040(12) 0.0021(13)
C36 0.0128(16) 0.0113(12) 0.0212(14) 0.0000(11) 0.0001(12) 0.0060(12)
C41 0.0178(17) 0.0202(14) 0.0205(15) -0.0047(12) -0.0019(13) 0.0081(13)
O2 0.0300(15) 0.0610(16) 0.0492(16) -0.0154(14) -0.0133(13) -0.0056(13)
C23 0.0239(19) 0.0176(14) 0.044(2) -0.0044(15) 0.0047(16) -0.0061(14)
C22 0.0249(19) 0.0291(16) 0.0258(16) -0.0055(14) 0.0010(14) -0.0165(14)
C61 0.0287(19) 0.0169(14) 0.0259(16) 0.0017(13) 0.0016(14) -0.0029(14)
C25 0.0201(18) 0.0255(16) 0.0272(16) -0.0021(14) 0.0057(14) -0.0047(14)
C42 0.0194(18) 0.0260(16) 0.0407(19) -0.0065(15) 0.0005(15) 0.0014(14)
C52 0.036(2) 0.0386(19) 0.0214(16) -0.0072(15) -0.0022(15) -0.0013(16)
C21 0.0144(17) 0.0247(15) 0.0330(17) -0.0002(14) 0.0021(14) -0.0062(14)
C53 0.043(2) 0.0429(19) 0.0177(15) -0.0011(15) 0.0061(15) -0.0045(18)
C33 0.0178(17) 0.0198(14) 0.0177(14) 0.0003(12) -0.0048(12) 0.0006(13)
C43 0.030(2) 0.0311(17) 0.0282(17) -0.0088(15) -0.0024(15) 0.0149(15)
C2 0.030(2) 0.0366(18) 0.0204(15) -0.0026(14) -0.0028(15) 0.0009(16)
C54 0.037(2) 0.057(2) 0.0216(17) -0.0077(17) 0.0029(15) 0.0198(19)
C62 0.045(3) 0.0298(19) 0.067(3) 0.0012(19) 0.026(2) -0.0039(18)
C1 0.0257(19) 0.0274(16) 0.0209(15) -0.0058(14) 0.0003(14) -0.0012(15)
C13 0.048(3) 0.047(2) 0.055(3) 0.019(2) 0.027(2) 0.018(2)
C24 0.0288(19) 0.0185(15) 0.0280(17) 0.0048(13) -0.0027(15) -0.0089(14)
C14 0.054(3) 0.045(2) 0.0223(17) -0.0044(16) 0.0106(17) -0.011(2)
C15 0.033(2) 0.047(2) 0.0289(18) 0.0157(17) 0.0059(16) 0.0087(18)
C12 0.023(2) 0.081(3) 0.039(2) 0.028(2) -0.0005(17) -0.014(2)

loop_
_atom_type_symbol
_atom_type_description
_atom_type_scat_dispersion_real
_atom_type_scat_dispersion_imag
_atom_type_scat_source
C C 0.0033 0.0016 'International Tables Vol C Tables 4.2.6.8 and 6.1.1.4'
H H 0.0000 0.0000 'International Tables Vol C Tables 4.2.6.8 and 6.1.1.4'
O O 0.0106 0.0060 'International Tables Vol C Tables 4.2.6.8 and 6.1.1.4'
P P 0.1023 0.0942 'International Tables Vol C Tables 4.2.6.8 and 6.1.1.4'
Cl Cl 0.1484 0.1585 'International Tables Vol C Tables 4.2.6.8 and 6.1.1.4'
Cu Cu 0.3201 1.2651 'International Tables Vol C Tables 4.2.6.8 and 6.1.1.4'
Mo Mo -1.6832 0.6857 'International Tables Vol C Tables 4.2.6.8 and 6.1.1.4'

loop_
_geom_angle_atom_site_label_1
_geom_angle_atom_site_label_2
_geom_angle_atom_site_label_3
_geom_angle
C1 Mo1 C2 79.31(13)
C1 Mo1 P3 85.38(9)
C2 Mo1 P3 102.47(10)
C1 Mo1 C13 92.53(14)
C2 Mo1 C13 130.31(15)
P3 Mo1 C13 125.86(11)
C1 Mo1 C14 102.18(13)
C2 Mo1 C14 99.26(13)
P3 Mo1 C14 157.99(10)
C13 Mo1 C14 34.36(13)
C1 Mo1 C15 135.84(13)
C2 Mo1 C15 95.57(13)
P3 Mo1 C15 137.76(9)
C13 Mo1 C15 57.61(12)
C14 Mo1 C15 34.78(12)
C1 Mo1 C12 116.05(14)
C2 Mo1 C12 152.77(13)
P3 Mo1 C12 101.16(10)
C13 Mo1 C12 34.03(14)
C14 Mo1 C12 56.90(13)
C15 Mo1 C12 57.50(12)
C1 Mo1 C11 149.04(13)
C2 Mo1 C11 123.86(14)
P3 Mo1 C11 106.32(9)
C13 Mo1 C11 57.21(13)
C14 Mo1 C11 57.42(12)
C15 Mo1 C11 34.83(12)
C12 Mo1 C11 34.45(13)
C1 Mo1 Cu1 111.71(10)
C2 Mo1 Cu1 63.34(9)
P3 Mo1 Cu1 53.99(2)
C13 Mo1 Cu1 155.04(10)
C14 Mo1 Cu1 136.84(9)
C15 Mo1 Cu1 104.35(9)
C12 Mo1 Cu1 123.22(11)
C11 Mo1 Cu1 97.97(9)
C3 Mo2 C32 117.34(11)
C3 Mo2 C31 86.55(11)
C32 Mo2 C31 38.43(9)
C3 Mo2 C33 105.45(10)
C32 Mo2 C33 36.64(10)
C31 Mo2 C33 63.47(10)
C3 Mo2 C25 92.80(12)
C32 Mo2 C25 138.65(10)
C31 Mo2 C25 174.43(10)
C33 Mo2 C25 111.49(11)
C3 Mo2 C24 127.44(12)
C32 Mo2 C24 106.66(10)
C31 Mo2 C24 144.05(10)
C33 Mo2 C24 92.77(10)
C25 Mo2 C24 35.27(10)
C3 Mo2 C21 83.67(11)
C32 Mo2 C21 158.41(10)
C31 Mo2 C21 149.38(10)
C33 Mo2 C21 147.16(11)
C25 Mo2 C21 35.74(10)
C24 Mo2 C21 58.63(10)
C3 Mo2 C23 141.72(11)
C32 Mo2 C23 100.52(10)
C31 Mo2 C23 124.37(11)
C33 Mo2 C23 108.55(10)
C25 Mo2 C23 58.62(11)
C24 Mo2 C23 35.05(11)
C21 Mo2 C23 58.16(11)
C3 Mo2 C22 110.00(11)
C32 Mo2 C22 125.45(10)
C31 Mo2 C22 126.89(11)
C33 Mo2 C22 143.36(10)
C25 Mo2 C22 58.48(11)
C24 Mo2 C22 58.16(10)
C21 Mo2 C22 34.57(11)
C23 Mo2 C22 34.88(10)
C3 Mo2 P3 90.06(9)
C32 Mo2 P3 71.41(7)
C31 Mo2 P3 45.27(7)
C33 Mo2 P3 105.79(8)
C25 Mo2 P3 140.29(8)
C24 Mo2 P3 132.08(8)
C21 Mo2 P3 105.68(8)
C23 Mo2 P3 97.11(9)
C22 Mo2 P3 83.41(8)
C3 Mo2 C34 72.24(10)
C32 Mo2 C34 61.71(10)
C31 Mo2 C34 67.35(10)
C33 Mo2 C34 33.74(9)
C25 Mo2 C34 107.18(10)
C24 Mo2 C34 108.37(10)
C21 Mo2 C34 135.21(11)
C23 Mo2 C34 136.73(10)
C22 Mo2 C34 165.19(11)
P3 Mo2 C34 111.37(7)
Cl1 Cu1 P3 154.05(4)
Cl1 Cu1 Mo1 150.26(3)
P3 Cu1 Mo1 55.40(2)
C31 P3 Cu1 122.78(9)
C31 P3 Mo1 142.00(10)
Cu1 P3 Mo1 70.61(2)
C31 P3 Mo2 64.25(10)
Cu1 P3 Mo2 102.77(3)
Mo1 P3 Mo2 152.79(4)
C12 C11 C15 107.5(3)
C12 C11 Mo1 72.5(2)
C15 C11 Mo1 72.15(19)
C12 C11 H11 126.3
C15 C11 H11 126.3
Mo1 C11 H11 120.8
C33 C32 C31 111.1(2)
C33 C32 C41 119.8(2)
C31 C32 C41 127.8(3)
C33 C32 Mo2 73.78(17)
C31 C32 Mo2 71.73(15)
C41 C32 Mo2 132.08(18)
C32 C31 C36 116.5(2)
C32 C31 P3 110.53(18)
C36 C31 P3 131.21(19)
C32 C31 Mo2 69.84(16)
C36 C31 Mo2 114.2(2)
P3 C31 Mo2 70.48(9)
C54 C51 C53 108.7(3)
C54 C51 C34 111.5(2)
C53 C51 C34 113.0(2)
C54 C51 C52 108.4(3)
C53 C51 C52 107.6(2)
C34 C51 C52 107.4(3)
C41 C44 H44A 109.5
C41 C44 H44B 109.5
H44A C44 H44B 109.5
C41 C44 H44C 109.5
H44A C44 H44C 109.5
H44B C44 H44C 109.5
O3 C3 Mo2 177.1(3)
C61 C63 H63A 109.5
C61 C63 H63B 109.5
H63A C63 H63B 109.5
C61 C63 H63C 109.5
H63A C63 H63C 109.5
H63B C63 H63C 109.5
C36 C35 C34 119.8(3)
C36 C35 H35 120.1
C34 C35 H35 120.1
C61 C64 H64A 109.5
C61 C64 H64B 109.5
H64A C64 H64B 109.5
C61 C64 H64C 109.5
H64A C64 H64C 109.5
H64B C64 H64C 109.5
C33 C34 C35 114.9(3)
C33 C34 C51 120.0(3)
C35 C34 C51 117.6(2)
C33 C34 Mo2 64.31(14)
C35 C34 Mo2 104.07(17)
C51 C34 Mo2 124.6(2)
C35 C36 C31 113.4(3)
C35 C36 C61 124.8(3)
C31 C36 C61 121.5(2)
C43 C41 C44 108.5(2)
C43 C41 C42 108.0(3)
C44 C41 C42 108.3(2)
C43 C41 C32 113.9(2)
C44 C41 C32 112.5(2)
C42 C41 C32 105.3(2)
C24 C23 C22 107.4(3)
C24 C23 Mo2 71.24(16)
C22 C23 Mo2 72.56(16)
C24 C23 H23 126.3
C22 C23 H23 126.3
Mo2 C23 H23 121.7
C21 C22 C23 108.7(3)
C21 C22 Mo2 71.88(16)
C23 C22 Mo2 72.55(16)
C21 C22 H22 125.7
C23 C22 H22 125.7
Mo2 C22 H22 121.6
C62 C61 C36 110.2(2)
C62 C61 C64 108.6(3)
C36 C61 C64 111.3(3)
C62 C61 C63 110.0(3)
C36 C61 C63 108.7(2)
C64 C61 C63 108.0(2)
C24 C25 C21 107.3(3)
C24 C25 Mo2 72.79(17)
C21 C25 Mo2 72.95(18)
C24 C25 H25 126.3
C21 C25 H25 126.3
Mo2 C25 H25 119.8
C41 C42 H42A 109.5
C41 C42 H42B 109.5
H42A C42 H42B 109.5
C41 C42 H42C 109.5
H42A C42 H42C 109.5
H42B C42 H42C 109.5
C51 C52 H52A 109.5
C51 C52 H52B 109.5
H52A C52 H52B 109.5
C51 C52 H52C 109.5
H52A C52 H52C 109.5
H52B C52 H52C 109.5
C22 C21 C25 108.0(3)
C22 C21 Mo2 73.55(17)
C25 C21 Mo2 71.30(17)
C22 C21 H21 126.0
C25 C21 H21 126.0
Mo2 C21 H21 120.9
C51 C53 H53A 109.5
C51 C53 H53B 109.5
H53A C53 H53B 109.5
C51 C53 H53C 109.5
H53A C53 H53C 109.5
H53B C53 H53C 109.5
C34 C33 C32 119.5(3)
C34 C33 Mo2 81.94(16)
C32 C33 Mo2 69.59(15)
C34 C33 H33 120.2
C32 C33 H33 120.2
Mo2 C33 H33 119.0
C41 C43 H43A 109.5
C41 C43 H43B 109.5
H43A C43 H43B 109.5
C41 C43 H43C 109.5
H43A C43 H43C 109.5
H43B C43 H43C 109.5
O2 C2 Mo1 172.5(3)
C51 C54 H54A 109.5
C51 C54 H54B 109.5
H54A C54 H54B 109.5
C51 C54 H54C 109.5
H54A C54 H54C 109.5
H54B C54 H54C 109.5
C61 C62 H62A 109.5
C61 C62 H62B 109.5
H62A C62 H62B 109.5
C61 C62 H62C 109.5
H62A C62 H62C 109.5
H62B C62 H62C 109.5
O1 C1 Mo1 179.3(3)
C12 C13 C14 108.6(3)
C12 C13 Mo1 73.9(2)
C14 C13 Mo1 72.9(2)
C12 C13 H13 125.7
C14 C13 H13 125.7
Mo1 C13 H13 119.4
C25 C24 C23 108.6(3)
C25 C24 Mo2 71.94(17)
C23 C24 Mo2 73.71(17)
C25 C24 H24 125.7
C23 C24 H24 125.7
Mo2 C24 H24 120.4
C13 C14 C15 108.6(3)
C13 C14 Mo1 72.7(2)
C15 C14 Mo1 73.2(2)
C13 C14 H14 125.7
C15 C14 H14 125.7
Mo1 C14 H14 120.1
C14 C15 C11 106.8(3)
C14 C15 Mo1 72.04(19)
C11 C15 Mo1 73.02(19)
C14 C15 H15 126.6
C11 C15 H15 126.6
Mo1 C15 H15 120.2
C13 C12 C11 108.5(3)
C13 C12 Mo1 72.1(2)
C11 C12 Mo1 73.0(2)
C13 C12 H12 125.7
C11 C12 H12 125.7
Mo1 C12 H12 120.9

loop_
_geom_bond_atom_site_label_1
_geom_bond_atom_site_label_2
_geom_bond_distance
Mo1 C1 1.955(3)
Mo1 C2 1.964(3)
Mo1 P3 2.3032(8)
Mo1 C13 2.326(4)
Mo1 C14 2.328(3)
Mo1 C15 2.343(3)
Mo1 C12 2.348(4)
Mo1 C11 2.354(3)
Mo1 Cu1 2.6392(5)
Mo2 C3 2.005(3)
Mo2 C32 2.243(3)
Mo2 C31 2.269(3)
Mo2 C33 2.298(3)
Mo2 C25 2.314(3)
Mo2 C24 2.325(3)
Mo2 C21 2.336(3)
Mo2 C23 2.357(3)
Mo2 C22 2.357(3)
Mo2 P3 2.3739(8)
Mo2 C34 2.524(3)
Cu1 Cl1 2.1316(9)
Cu1 P3 2.2632(8)
P3 C31 1.789(3)
C11 C12 1.393(5)
C11 C15 1.406(5)
C11 H11 0.9500
C32 C33 1.428(4)
C32 C31 1.485(4)
C32 C41 1.547(4)
C31 C36 1.497(4)
O1 C1 1.157(3)
C51 C54 1.527(4)
C51 C53 1.533(4)
C51 C34 1.537(4)
C51 C52 1.551(4)
O3 C3 1.146(3)
C44 C41 1.529(4)
C44 H44A 0.9800
C44 H44B 0.9800
C44 H44C 0.9800
C63 C61 1.540(4)
C63 H63A 0.9800
C63 H63B 0.9800
C63 H63C 0.9800
C35 C36 1.330(4)
C35 C34 1.488(4)
C35 H35 0.9500
C64 C61 1.535(4)
C64 H64A 0.9800
C64 H64B 0.9800
C64 H64C 0.9800
C34 C33 1.416(4)
C36 C61 1.532(4)
C41 C43 1.525(4)
C41 C42 1.539(4)
O2 C2 1.155(4)
C23 C24 1.411(5)
C23 C22 1.413(4)
C23 H23 0.9500
C22 C21 1.394(4)
C22 H22 0.9500
C61 C62 1.522(5)
C25 C24 1.406(4)
C25 C21 1.427(4)
C25 H25 0.9500
C42 H42A 0.9800
C42 H42B 0.9800
C42 H42C 0.9800
C52 H52A 0.9800
C52 H52B 0.9800
C52 H52C 0.9800
C21 H21 0.9500
C53 H53A 0.9800
C53 H53B 0.9800
C53 H53C 0.9800
C33 H33 0.9500
C43 H43A 0.9800
C43 H43B 0.9800
C43 H43C 0.9800
C54 H54A 0.9800
C54 H54B 0.9800
C54 H54C 0.9800
C62 H62A 0.9800
C62 H62B 0.9800
C62 H62C 0.9800
C13 C12 1.368(6)
C13 C14 1.375(5)
C13 H13 0.9500
C24 H24 0.9500
C14 C15 1.396(5)
C14 H14 0.9500
C15 H15 0.9500
C12 H12 0.9500
